data_7231777
loop_
_publ_author_name
'Warneke, Jonas'
'Konieczka, Szymon Z.'
'Hou, Gao-Lei'
'Apr\`a, Edoardo'
'Kerpen, Christoph'
'Keppner, Fabian'
'Sch\"afer, Thomas C'
'Deckert, Michael'
'Yang, Zheng'
'Bylaska, Eric J.'
'Johnson, Grant E.'
'Laskin, Julia'
'Xantheas, Sotiris S.'
'Wang, Xue-Bin'
'Finze, Maik'

_publ_section_title
;
 Properties of perhalogenated {closo-B<sub>10</sub>} and
 {closo-B<sub>11</sub>} multiply charged anions and a critical comparison
 with {closo-B<sub>12</sub>} in the gas and the condensed phase.
;
_journal_issue 11
_journal_name_full 'Physical chemistry chemical physics : PCCP'
_journal_page_first 5903
_journal_page_last 5915
_journal_paper_doi 10.1039/c8cp05313h
_journal_volume 21
_journal_year 2019
_chemical_formula_moiety '4(C16 H36 N), B11 Cl8.80 H2.20'
_chemical_formula_sum 'C67 H155 B22 Cl17 N4 O'
_chemical_formula_weight 1873.41
_space_group_crystal_system triclinic
_space_group_IT_number 2
_space_group_name_Hall '-P 1'
_space_group_name_H-M_alt 'P -1'
_symmetry_space_group_name_Hall '-P 1'
_symmetry_space_group_name_H-M 'P -1'
_atom_sites_solution_hydrogens mixed
_audit_creation_method SHELXL-2014/7
_audit_update_record
;
2018-01-25 deposited with the CCDC.
2018-11-05 downloaded from the CCDC.
;
_cell_angle_alpha 65.9960(10)
_cell_angle_beta 76.1200(10)
_cell_angle_gamma 77.1670(10)
_cell_formula_units_Z 2
_cell_length_a 12.1542(8)
_cell_length_b 20.4092(14)
_cell_length_c 23.6086(16)
_cell_measurement_reflns_used 9944
_cell_measurement_temperature 100(2)
_cell_measurement_theta_max 22.060
_cell_measurement_theta_min 2.3425
_cell_volume 5142.2(6)
_computing_cell_refinement 'Saint+ ver. V8.34A (Bruker AXS)'
_computing_data_collection 'APEX2 ver. 2014.9 (Bruker AXS)'
_computing_data_reduction 'Saint+ ver. V8.34A (Bruker AXS)'
_computing_molecular_graphics 'ShelXLe (Huebschle et all, 2011)'
_computing_publication_material 'SHELXL-2014/7 (Sheldrick, 2014)'
_computing_structure_refinement 'SHELXL-2014/7 (Sheldrick, 2014)'
_computing_structure_solution 'SHELXT (Sheldrick, 2014)'
_diffrn_ambient_temperature 100(2)
_diffrn_detector 'CCD area detector (Apex2)'
_diffrn_measured_fraction_theta_full 1.000
_diffrn_measured_fraction_theta_max 0.989
_diffrn_measurement_device_type 'Bruker X8-APEX II'
_diffrn_measurement_method '\f and \w scans'
_diffrn_radiation_type MoK\a
_diffrn_radiation_wavelength 0.71073
_diffrn_reflns_av_R_equivalents 0.1422
_diffrn_reflns_av_unetI/netI 0.0932
_diffrn_reflns_Laue_measured_fraction_full 1.000
_diffrn_reflns_Laue_measured_fraction_max 0.989
_diffrn_reflns_limit_h_max 15
_diffrn_reflns_limit_h_min -15
_diffrn_reflns_limit_k_max 25
_diffrn_reflns_limit_k_min -25
_diffrn_reflns_limit_l_max 29
_diffrn_reflns_limit_l_min -29
_diffrn_reflns_number 98471
_diffrn_reflns_point_group_measured_fraction_full 1.000
_diffrn_reflns_point_group_measured_fraction_max 0.989
_diffrn_reflns_theta_full 25.242
_diffrn_reflns_theta_max 26.227
_diffrn_reflns_theta_min 0.958
_diffrn_source graphite
_exptl_absorpt_coefficient_mu 0.492
_exptl_absorpt_correction_T_max 0.7454
_exptl_absorpt_correction_T_min 0.6712
_exptl_absorpt_correction_type multi-scan
_exptl_absorpt_process_details 'SadAbs 2014/5 (Bruker AXS)'
_exptl_crystal_colour colourless
_exptl_crystal_density_diffrn 1.210
_exptl_crystal_density_method 'not measured'
_exptl_crystal_description block
_exptl_crystal_F_000 1984
_exptl_crystal_size_max 0.46
_exptl_crystal_size_mid 0.36
_exptl_crystal_size_min 0.22
_refine_diff_density_max 1.538
_refine_diff_density_min -1.080
_refine_diff_density_rms 0.084
_refine_ls_extinction_method none
_refine_ls_goodness_of_fit_ref 1.146
_refine_ls_hydrogen_treatment mixed
_refine_ls_matrix_type full
_refine_ls_number_parameters 1106
_refine_ls_number_reflns 20483
_refine_ls_number_restraints 74
_refine_ls_restrained_S_all 1.145
_refine_ls_R_factor_all 0.1099
_refine_ls_R_factor_gt 0.0688
_refine_ls_shift/su_max 0.013
_refine_ls_shift/su_mean 0.000
_refine_ls_structure_factor_coef Fsqd
_refine_ls_weighting_details 'w=1/[\s^2^(Fo^2^)+(0.0125P)^2^+4.9300P] where P=(Fo^2^+2Fc^2^)/3'
_refine_ls_weighting_scheme calc
_refine_ls_wR_factor_gt 0.1514
_refine_ls_wR_factor_ref 0.1635
_reflns_Friedel_coverage 0.000
_reflns_number_gt 12266
_reflns_number_total 20483
_reflns_threshold_expression 'I > 2\s(I)'
_cod_data_source_file c8cp05313h2.cif
_cod_data_source_block test_a
_cod_depositor_comments 'Adding full bibliography for 7231776--7231777.cif.'
_cod_database_code 7231777
_shelx_shelxl_version_number 2014/7
_shelx_space_group_comment
;
The symmetry employed for this shelxl refinement is uniquely defined
by the following loop, which should always be used as a source of
symmetry information in preference to the above space-group names.
They are only intended as comments.
;

loop_
_space_group_symop_operation_xyz
'x, y, z'
'-x, -y, -z'

loop_
_atom_site_label
_atom_site_type_symbol
_atom_site_fract_x
_atom_site_fract_y
_atom_site_fract_z
_atom_site_U_iso_or_equiv
_atom_site_adp_type
_atom_site_occupancy
_atom_site_site_symmetry_order
_atom_site_calc_flag
_atom_site_refinement_flags_posn
_atom_site_refinement_flags_adp
_atom_site_refinement_flags_occupancy
_atom_site_disorder_assembly
_atom_site_disorder_group
B1 B 0.3064(2) 0.7514(2) 0.23177(18) 0.0393(10) Uani 1 1 d D . . . .
H1 H 0.21317(17) 0.7615(2) 0.2459(5) 0.059 Uiso 1 1 d D U . . .
B2 B 0.3433(4) 0.6678(2) 0.22611(19) 0.0389(10) Uani 1 1 d . . . . .
Cl2 Cl 0.24757(9) 0.60569(5) 0.23941(5) 0.0538(3) Uani 1 1 d . . . . .
B3 B 0.3627(2) 0.82713(18) 0.2217(2) 0.0461(11) Uani 1 1 d D . . . .
Cl3 Cl 0.28396(10) 0.90807(6) 0.23181(6) 0.0674(3) Uani 1 1 d . . . . .
B4 B 0.4192(4) 0.6659(2) 0.27610(19) 0.0428(11) Uani 1 1 d . . . . .
Cl4 Cl 0.41478(11) 0.59458(7) 0.35317(5) 0.0689(3) Uani 1 1 d . . . . .
B5 B 0.3914(3) 0.7266(2) 0.15698(19) 0.0374(10) Uani 1 1 d . . . . .
Cl5 Cl 0.35020(9) 0.72937(6) 0.08741(4) 0.0563(3) Uani 1 1 d . . . . .
B6 B 0.4057(4) 0.8172(2) 0.1538(2) 0.0447(11) Uani 1 1 d . . . . .
Cl6 Cl 0.38547(11) 0.89335(7) 0.08416(5) 0.0773(4) Uani 1 1 d . . . . .
B7 B 0.4279(4) 0.7566(3) 0.2737(2) 0.0496(12) Uani 0.8 1 d . . P A 1
Cl7 Cl 0.42798(17) 0.76278(11) 0.34726(8) 0.0943(6) Uani 0.8 1 d . . P A 1
B12 B 0.4279(4) 0.7566(3) 0.2737(2) 0.0496(12) Uani 0.2 1 d . . P A 2
H12 H 0.4256 0.7605 0.3191 0.074 Uiso 0.2 1 calc R U P A 2
B8 B 0.4915(4) 0.6607(2) 0.20334(19) 0.0377(10) Uani 1 1 d . . . . .
Cl8 Cl 0.57870(9) 0.58387(6) 0.18862(5) 0.0565(3) Uani 1 1 d . . . . .
B9 B 0.5088(4) 0.8035(3) 0.2009(2) 0.0525(12) Uani 1 1 d . . . . .
Cl9 Cl 0.61638(12) 0.86018(8) 0.18326(9) 0.1032(5) Uani 1 1 d . . . . .
B10 B 0.5245(4) 0.7495(2) 0.1556(2) 0.0408(10) Uani 1 1 d . . . . .
Cl10 Cl 0.63760(9) 0.75916(6) 0.08939(5) 0.0637(3) Uani 1 1 d . . . . .
B11 B 0.5424(2) 0.7081(2) 0.23811(17) 0.0434(11) Uani 1 1 d D . . . .
H11 H 0.6238(3) 0.6880(15) 0.2562(3) 0.037(9) Uiso 1 1 d D . . . .
B21 B 0.1931(4) 0.2637(2) 0.2438(2) 0.0487(12) Uani 1 1 d . . . . .
H21 H 0.289(3) 0.2665(17) 0.2273(14) 0.034(9) Uiso 1 1 d . . . . .
B22 B 0.1049(3) 0.3370(2) 0.20544(18) 0.0367(10) Uani 1 1 d . . . . .
Cl22 Cl 0.14565(8) 0.41773(5) 0.14045(4) 0.0482(3) Uani 1 1 d . . . . .
B23 B 0.1921(4) 0.1853(3) 0.3103(2) 0.0495(12) Uani 1 1 d . . . . .
Cl23 Cl 0.31798(10) 0.12270(8) 0.33444(5) 0.0770(4) Uani 1 1 d . . . . .
B24 B 0.0671(4) 0.2663(2) 0.20120(19) 0.0396(10) Uani 1 1 d . . . . .
Cl24 Cl 0.06150(9) 0.26335(6) 0.12639(4) 0.0582(3) Uani 1 1 d . . . . .
B25 B 0.0780(4) 0.3257(2) 0.2813(2) 0.0458(11) Uani 0.8 1 d . . P B 5
H25 H 0.0871 0.3715 0.2922 0.069 Uiso 0.8 1 calc R U P B 5
B32 B 0.0780(4) 0.3257(2) 0.2813(2) 0.0458(11) Uani 0.2 1 d . . P B 6
Cl32 Cl 0.0729(7) 0.4043(3) 0.2972(3) 0.086(2) Uani 0.2 1 d . . P B 6
B26 B 0.1204(4) 0.1795(2) 0.26094(19) 0.0385(10) Uani 1 1 d . . . . .
Cl26 Cl 0.16299(10) 0.10376(6) 0.23620(5) 0.0622(3) Uani 1 1 d . . . . .
B27 B 0.1122(4) 0.2396(2) 0.3436(2) 0.0474(12) Uani 1 1 d . . . . .
Cl27 Cl 0.13440(12) 0.24280(6) 0.41515(5) 0.0720(4) Uani 1 1 d . . . . .
B28 B -0.0298(4) 0.3166(2) 0.2432(2) 0.0405(10) Uani 1 1 d . . . . .
Cl28 Cl -0.15723(8) 0.37848(6) 0.22046(5) 0.0563(3) Uani 1 1 d . . . . .
B29 B 0.0474(4) 0.1750(2) 0.33656(18) 0.0361(10) Uani 1 1 d . . . . .
Cl29 Cl 0.00205(9) 0.09535(5) 0.40129(4) 0.0471(2) Uani 1 1 d . . . . .
B30 B -0.0249(4) 0.2634(2) 0.32496(18) 0.0366(10) Uani 1 1 d . . . . .
Cl30 Cl -0.14714(9) 0.27881(6) 0.38136(5) 0.0594(3) Uani 1 1 d . . . . .
B31 B -0.0264(4) 0.2211(2) 0.27095(19) 0.0381(10) Uani 1 1 d . . . . .
H31 H -0.104(2) 0.1940(15) 0.2692(12) 0.019(7) Uiso 1 1 d . . . . .
N1 N -0.0226(2) 0.64328(16) 0.11895(14) 0.0398(7) Uani 1 1 d . . . . .
C1 C 0.0962(3) 0.6383(2) 0.08122(17) 0.0410(9) Uani 1 1 d . . . . .
H1A H 0.1198 0.5887 0.0837 0.049 Uiso 1 1 calc R U . . .
H1B H 0.1480 0.6487 0.1010 0.049 Uiso 1 1 calc R U . . .
C2 C 0.1106(3) 0.6877(2) 0.01266(18) 0.0515(10) Uani 1 1 d . . . . .
H2A H 0.0604 0.6774 -0.0081 0.062 Uiso 1 1 calc R U . . .
H2B H 0.0885 0.7376 0.0093 0.062 Uiso 1 1 calc R U . . .
C3 C 0.2316(3) 0.6780(2) -0.01967(19) 0.0537(11) Uani 1 1 d . . . . .
H3A H 0.2548 0.6273 -0.0137 0.064 Uiso 1 1 calc R U . . .
H3B H 0.2808 0.6907 0.0000 0.064 Uiso 1 1 calc R U . . .
C4 C 0.2493(4) 0.7231(3) -0.0894(2) 0.0803(15) Uani 1 1 d . . . . .
H4A H 0.3286 0.7151 -0.1071 0.120 Uiso 1 1 calc R U . . .
H4B H 0.2271 0.7735 -0.0958 0.120 Uiso 1 1 calc R U . . .
H4C H 0.2035 0.7094 -0.1096 0.120 Uiso 1 1 calc R U . . .
C5 C -0.0624(3) 0.7178(2) 0.1211(2) 0.0481(10) Uani 1 1 d . . . . .
H5A H -0.1390 0.7180 0.1455 0.058 Uiso 1 1 calc R U . . .
H5B H -0.0681 0.7519 0.0786 0.058 Uiso 1 1 calc R U . . .
C6 C 0.0101(4) 0.7454(2) 0.1481(2) 0.0589(12) Uani 1 1 d . . . . .
H6A H 0.0884 0.7433 0.1260 0.071 Uiso 1 1 calc R U . . .
H6B H 0.0101 0.7154 0.1922 0.071 Uiso 1 1 calc R U . . .
C7 C -0.0387(5) 0.8233(3) 0.1410(3) 0.0864(17) Uani 1 1 d . . . . .
H7A H -0.0406 0.8522 0.0968 0.104 Uiso 1 1 calc R U . . .
H7B H -0.1169 0.8244 0.1632 0.104 Uiso 1 1 calc R U . . .
C8 C 0.0279(5) 0.8567(3) 0.1653(3) 0.117(2) Uani 1 1 d . . . . .
H8A H 0.1059 0.8551 0.1440 0.175 Uiso 1 1 calc R U . . .
H8B H 0.0259 0.8304 0.2097 0.175 Uiso 1 1 calc R U . . .
H8C H -0.0052 0.9062 0.1578 0.175 Uiso 1 1 calc R U . . .
C9 C -0.1091(3) 0.6297(2) 0.08954(17) 0.0411(9) Uani 1 1 d . . . . .
H9A H -0.1844 0.6358 0.1140 0.049 Uiso 1 1 calc R U . . .
H9B H -0.1097 0.6665 0.0476 0.049 Uiso 1 1 calc R U . . .
C10 C -0.0898(3) 0.5575(2) 0.08470(18) 0.0451(9) Uani 1 1 d . . . . .
H10A H -0.0990 0.5201 0.1265 0.054 Uiso 1 1 calc R U . . .
H10B H -0.0123 0.5484 0.0637 0.054 Uiso 1 1 calc R U . . .
C11 C -0.1740(4) 0.5542(2) 0.0481(2) 0.0578(11) Uani 1 1 d . . . . .
H11A H -0.2512 0.5663 0.0679 0.069 Uiso 1 1 calc R U . . .
H11B H -0.1619 0.5903 0.0058 0.069 Uiso 1 1 calc R U . . .
C12 C -0.1635(4) 0.4812(2) 0.0442(2) 0.0628(12) Uani 1 1 d . . . . .
H12A H -0.2111 0.4844 0.0158 0.094 Uiso 1 1 calc R U . . .
H12B H -0.1874 0.4465 0.0852 0.094 Uiso 1 1 calc R U . . .
H12C H -0.0852 0.4663 0.0291 0.094 Uiso 1 1 calc R U . . .
C13 C -0.0164(3) 0.5861(2) 0.18470(17) 0.0466(10) Uani 1 1 d . . . . .
H13A H 0.0151 0.5398 0.1808 0.056 Uiso 1 1 calc R U . . .
H13B H 0.0369 0.5979 0.2027 0.056 Uiso 1 1 calc R U . . .
C14 C -0.1280(4) 0.5773(3) 0.23037(19) 0.0640(12) Uani 1 1 d . . . . .
H14A H -0.1610 0.6231 0.2349 0.077 Uiso 1 1 calc R U . . .
H14B H -0.1816 0.5636 0.2140 0.077 Uiso 1 1 calc R U . . .
C15 C -0.1095(5) 0.5201(3) 0.2939(2) 0.0880(17) Uani 1 1 d . . . . .
H15A H -0.0657 0.4767 0.2880 0.106 Uiso 1 1 calc R U . . .
H15B H -0.0644 0.5373 0.3124 0.106 Uiso 1 1 calc R U . . .
C16 C -0.2175(6) 0.5007(4) 0.3388(3) 0.113(2) Uani 1 1 d . . . . .
H16A H -0.2635 0.5436 0.3432 0.169 Uiso 1 1 calc R U . . .
H16B H -0.1994 0.4672 0.3790 0.169 Uiso 1 1 calc R U . . .
H16C H -0.2590 0.4786 0.3231 0.169 Uiso 1 1 calc R U . . .
N2 N -0.0031(3) 0.11670(16) 0.60737(13) 0.0440(8) Uani 1 1 d . . . . .
C20 C -0.0117(4) 0.1988(2) 0.57968(19) 0.0530(10) Uani 1 1 d . . . . .
H20A H 0.0634 0.2116 0.5745 0.064 Uiso 1 1 calc R U . . .
H20B H -0.0318 0.2162 0.5381 0.064 Uiso 1 1 calc R U . . .
C21 C -0.0967(4) 0.2381(2) 0.6173(2) 0.0713(13) Uani 1 1 d . . . . .
H21A H -0.1723 0.2259 0.6229 0.086 Uiso 1 1 calc R U . . .
H21B H -0.0763 0.2224 0.6586 0.086 Uiso 1 1 calc R U . . .
C22 C -0.0996(4) 0.3189(2) 0.5854(2) 0.0727(14) Uani 1 1 d . . . . .
H22A H -0.1448 0.3415 0.6142 0.087 Uiso 1 1 calc R U . . .
H22B H -0.0223 0.3302 0.5761 0.087 Uiso 1 1 calc R U . . .
C23 C -0.1477(5) 0.3504(3) 0.5265(3) 0.0975(19) Uani 1 1 d . . . . .
H23A H -0.1524 0.4022 0.5103 0.146 Uiso 1 1 calc R U . . .
H23B H -0.2227 0.3374 0.5347 0.146 Uiso 1 1 calc R U . . .
H23C H -0.0990 0.3321 0.4960 0.146 Uiso 1 1 calc R U . . .
C24 C -0.1150(3) 0.0919(2) 0.61545(18) 0.0515(10) Uani 1 1 d . . . . .
H24A H -0.1028 0.0396 0.6287 0.062 Uiso 1 1 calc R U . . .
H24B H -0.1676 0.1040 0.6489 0.062 Uiso 1 1 calc R U . . .
C25 C -0.1701(4) 0.1235(3) 0.5580(2) 0.0721(14) Uani 1 1 d . . . . .
H25A H -0.1895 0.1755 0.5466 0.086 Uiso 1 1 calc R U . . .
H25B H -0.1164 0.1146 0.5234 0.086 Uiso 1 1 calc R U . . .
C26 C -0.2759(4) 0.0913(3) 0.5690(2) 0.0781(15) Uani 1 1 d . . . . .
H26A H -0.2555 0.0397 0.5783 0.094 Uiso 1 1 calc R U . . .
H26B H -0.3273 0.0977 0.6053 0.094 Uiso 1 1 calc R U . . .
C27 C -0.3342(5) 0.1232(4) 0.5160(3) 0.116(2) Uani 1 1 d . . . . .
H27A H -0.2812 0.1225 0.4788 0.174 Uiso 1 1 calc R U . . .
H27B H -0.3659 0.1724 0.5109 0.174 Uiso 1 1 calc R U . . .
H27C H -0.3947 0.0962 0.5228 0.174 Uiso 1 1 calc R U . . .
C28 C 0.0337(4) 0.0893(2) 0.67124(17) 0.0522(10) Uani 1 1 d . . . . .
H28A H 0.0961 0.1144 0.6670 0.063 Uiso 1 1 calc R U . . .
H28B H -0.0297 0.1029 0.7000 0.063 Uiso 1 1 calc R U . . .
C29 C 0.0717(4) 0.0088(2) 0.70088(17) 0.0523(10) Uani 1 1 d . . . . .
H29A H 0.1435 -0.0046 0.6769 0.063 Uiso 1 1 calc R U . . .
H29B H 0.0149 -0.0177 0.7006 0.063 Uiso 1 1 calc R U . . .
C30 C 0.0868(4) -0.0104(2) 0.76793(18) 0.0592(12) Uani 1 1 d . . . . .
H30A H 0.1372 0.0203 0.7680 0.071 Uiso 1 1 calc R U . . .
H30B H 0.0131 -0.0004 0.7922 0.071 Uiso 1 1 calc R U . . .
C31 C 0.1350(4) -0.0882(2) 0.7994(2) 0.0682(13) Uani 1 1 d . . . . .
H31A H 0.0856 -0.1190 0.7996 0.102 Uiso 1 1 calc R U . . .
H31B H 0.1407 -0.0972 0.8419 0.102 Uiso 1 1 calc R U . . .
H31C H 0.2097 -0.0980 0.7769 0.102 Uiso 1 1 calc R U . . .
C32 C 0.0837(3) 0.0865(2) 0.56341(17) 0.0463(10) Uani 1 1 d . . . . .
H32A H 0.0841 0.0344 0.5800 0.056 Uiso 1 1 calc R U . . .
H32B H 0.0578 0.1060 0.5231 0.056 Uiso 1 1 calc R U . . .
C33 C 0.2045(4) 0.1005(2) 0.55196(18) 0.0539(11) Uani 1 1 d . . . . .
H33A H 0.2323 0.0818 0.5916 0.065 Uiso 1 1 calc R U . . .
H33B H 0.2073 0.1522 0.5328 0.065 Uiso 1 1 calc R U . . .
C34 C 0.2798(4) 0.0637(3) 0.50879(19) 0.0656(13) Uani 1 1 d . . . . .
H34A H 0.2872 0.0116 0.5312 0.079 Uiso 1 1 calc R U . . .
H34B H 0.2432 0.0753 0.4730 0.079 Uiso 1 1 calc R U . . .
C35 C 0.3961(4) 0.0862(4) 0.4859(2) 0.0956(19) Uani 1 1 d . . . . .
H35A H 0.4416 0.0597 0.4607 0.143 Uiso 1 1 calc R U . . .
H35B H 0.4319 0.0763 0.5212 0.143 Uiso 1 1 calc R U . . .
H35C H 0.3897 0.1372 0.4609 0.143 Uiso 1 1 calc R U . . .
N3 N 0.4457(3) 0.36378(16) 0.33088(15) 0.0478(8) Uani 1 1 d . . . . .
C40 C 0.5237(4) 0.3780(2) 0.36496(19) 0.0569(11) Uani 1 1 d . . . . .
H40A H 0.4999 0.4267 0.3647 0.068 Uiso 1 1 calc R U . . .
H40B H 0.6011 0.3760 0.3417 0.068 Uiso 1 1 calc R U . . .
C41 C 0.5250(5) 0.3253(3) 0.4327(2) 0.0734(14) Uani 1 1 d . . . . .
H41A H 0.4471 0.3226 0.4553 0.088 Uiso 1 1 calc R U . . .
H41B H 0.5589 0.2774 0.4332 0.088 Uiso 1 1 calc R U . . .
C42 C 0.5930(4) 0.3496(3) 0.4652(2) 0.0745(14) Uani 1 1 d . . . . .
H42A H 0.6033 0.3110 0.5054 0.089 Uiso 1 1 calc R U . . .
H42B H 0.6683 0.3565 0.4399 0.089 Uiso 1 1 calc R U . . .
C43 C 0.5396(5) 0.4183(3) 0.4766(3) 0.0965(19) Uani 1 1 d . . . . .
H43A H 0.5379 0.4583 0.4369 0.145 Uiso 1 1 calc R U . . .
H43B H 0.5841 0.4269 0.5008 0.145 Uiso 1 1 calc R U . . .
H43C H 0.4630 0.4135 0.4991 0.145 Uiso 1 1 calc R U . . .
C44 C 0.4819(4) 0.2890(2) 0.3271(2) 0.0599(12) Uani 1 1 d . . . . .
H44A H 0.4827 0.2532 0.3694 0.072 Uiso 1 1 calc R U . . .
H44B H 0.4245 0.2797 0.3100 0.072 Uiso 1 1 calc R U . . .
C45 C 0.5967(4) 0.2787(3) 0.2879(2) 0.0701(13) Uani 1 1 d . . . . .
H45A H 0.6553 0.2875 0.3045 0.084 Uiso 1 1 calc R U . . .
H45B H 0.5967 0.3134 0.2451 0.084 Uiso 1 1 calc R U . . .
C46 C 0.6246(4) 0.2013(3) 0.2880(3) 0.0758(14) Uani 1 1 d . . . . .
H46A H 0.5583 0.1889 0.2804 0.091 Uiso 1 1 calc R U . . .
H46B H 0.6870 0.1997 0.2539 0.091 Uiso 1 1 calc R U . . .
C47 C 0.6571(5) 0.1468(3) 0.3483(3) 0.0936(18) Uani 1 1 d . . . . .
H47A H 0.6775 0.0999 0.3455 0.140 Uiso 1 1 calc R U . . .
H47B H 0.5936 0.1457 0.3818 0.140 Uiso 1 1 calc R U . . .
H47C H 0.7212 0.1597 0.3567 0.140 Uiso 1 1 calc R U . . .
C48 C 0.4519(4) 0.4226(2) 0.26630(18) 0.0518(10) Uani 1 1 d . . . . .
H48A H 0.4288 0.4689 0.2712 0.062 Uiso 1 1 calc R U . . .
H48B H 0.5312 0.4211 0.2458 0.062 Uiso 1 1 calc R U . . .
C49 C 0.3814(4) 0.4202(3) 0.2231(2) 0.0701(14) Uani 1 1 d . . . . .
H49A H 0.3010 0.4331 0.2379 0.084 Uiso 1 1 calc R U . . .
H49B H 0.3920 0.3713 0.2241 0.084 Uiso 1 1 calc R U . . .
C50 C 0.4144(4) 0.4721(3) 0.1555(2) 0.0731(14) Uani 1 1 d . . . . .
H50A H 0.3589 0.4752 0.1308 0.088 Uiso 1 1 calc R U . . .
H50B H 0.4116 0.5201 0.1553 0.088 Uiso 1 1 calc R U . . .
C51 C 0.5302(5) 0.4493(3) 0.1256(2) 0.0827(16) Uani 1 1 d . . . . .
H51A H 0.5328 0.4026 0.1242 0.124 Uiso 1 1 calc R U . . .
H51B H 0.5857 0.4466 0.1496 0.124 Uiso 1 1 calc R U . . .
H51C H 0.5470 0.4840 0.0836 0.124 Uiso 1 1 calc R U . . .
C52 C 0.3240(4) 0.3647(2) 0.3660(2) 0.0560(11) Uani 1 1 d . . . . .
H52A H 0.2763 0.3588 0.3413 0.067 Uiso 1 1 calc R U . . .
H52B H 0.3218 0.3230 0.4052 0.067 Uiso 1 1 calc R U . . .
C53 C 0.2724(4) 0.4302(2) 0.3805(2) 0.0617(12) Uani 1 1 d . . . . .
H53A H 0.2787 0.4729 0.3421 0.074 Uiso 1 1 calc R U . . .
H53B H 0.3141 0.4341 0.4090 0.074 Uiso 1 1 calc R U . . .
C54 C 0.1464(5) 0.4269(3) 0.4106(3) 0.0924(18) Uani 1 1 d . . . . .
H54A H 0.1056 0.4213 0.3826 0.111 Uiso 1 1 calc R U . . .
H54B H 0.1407 0.3848 0.4495 0.111 Uiso 1 1 calc R U . . .
C55 C 0.0913(6) 0.4929(4) 0.4242(3) 0.125(3) Uani 1 1 d . . . . .
H55A H 0.1026 0.5351 0.3865 0.188 Uiso 1 1 calc R U . . .
H55B H 0.1249 0.4952 0.4560 0.188 Uiso 1 1 calc R U . . .
H55C H 0.0108 0.4909 0.4387 0.188 Uiso 1 1 calc R U . . .
N4 N 0.4855(2) 0.10825(18) 0.11053(13) 0.0450(8) Uani 1 1 d D . . . .
C60 C 0.4230(3) 0.0983(2) 0.06635(16) 0.0465(10) Uani 1 1 d . . . . .
H60A H 0.4448 0.1327 0.0242 0.056 Uiso 1 1 calc R U . . .
H60B H 0.4496 0.0501 0.0657 0.056 Uiso 1 1 calc R U . . .
C61 C 0.2961(3) 0.1074(2) 0.08171(18) 0.0513(10) Uani 1 1 d . . . . .
H61A H 0.2679 0.1572 0.0775 0.062 Uiso 1 1 calc R U . . .
H61B H 0.2733 0.0768 0.1252 0.062 Uiso 1 1 calc R U . . .
C62 C 0.2406(4) 0.0887(3) 0.0403(2) 0.0633(12) Uani 1 1 d . . . . .
H62A H 0.2663 0.1176 -0.0034 0.076 Uiso 1 1 calc R U . . .
H62B H 0.2657 0.0382 0.0462 0.076 Uiso 1 1 calc R U . . .
C63 C 0.1143(4) 0.1013(4) 0.0536(3) 0.0955(19) Uani 1 1 d . . . . .
H63A H 0.0887 0.1517 0.0460 0.143 Uiso 1 1 calc R U . . .
H63B H 0.0882 0.0728 0.0968 0.143 Uiso 1 1 calc R U . . .
H63C H 0.0840 0.0874 0.0268 0.143 Uiso 1 1 calc R U . . .
C64 C 0.4666(3) 0.0460(2) 0.17400(16) 0.0466(10) Uani 1 1 d . . . . .
H64A H 0.3863 0.0518 0.1923 0.056 Uiso 1 1 calc R U . . .
H64B H 0.4829 0.0010 0.1668 0.056 Uiso 1 1 calc R U . . .
C65 C 0.5376(4) 0.0389(3) 0.22179(18) 0.0640(13) Uani 1 1 d . . . . .
H65A H 0.6184 0.0303 0.2054 0.077 Uiso 1 1 calc R U . . .
H65B H 0.5232 0.0836 0.2294 0.077 Uiso 1 1 calc R U . . .
C66 C 0.5070(4) -0.0228(3) 0.28240(17) 0.0624(12) Uani 1 1 d . . . . .
H66A H 0.5203 -0.0671 0.2742 0.075 Uiso 1 1 calc R U . . .
H66B H 0.4262 -0.0138 0.2985 0.075 Uiso 1 1 calc R U . . .
C67 C 0.5757(5) -0.0333(4) 0.3319(2) 0.098(2) Uani 1 1 d . . . . .
H67A H 0.6559 -0.0415 0.3160 0.146 Uiso 1 1 calc R U . . .
H67B H 0.5553 -0.0743 0.3690 0.146 Uiso 1 1 calc R U . . .
H67C H 0.5595 0.0093 0.3420 0.146 Uiso 1 1 calc R U . . .
C68 C 0.4392(4) 0.1773(2) 0.12038(17) 0.0495(10) Uani 1 1 d . . . . .
H68A H 0.4765 0.1790 0.1517 0.059 Uiso 1 1 calc R U . . .
H68B H 0.3582 0.1771 0.1375 0.059 Uiso 1 1 calc R U . . .
C69 C 0.4534(4) 0.2459(2) 0.06230(18) 0.0595(12) Uani 1 1 d . . . . .
H69A H 0.5342 0.2481 0.0459 0.071 Uiso 1 1 calc R U . . .
H69B H 0.4178 0.2446 0.0302 0.071 Uiso 1 1 calc R U . . .
C70 C 0.4010(4) 0.3115(3) 0.0765(2) 0.0657(12) Uani 1 1 d . . . . .
H70A H 0.4270 0.3084 0.1134 0.079 Uiso 1 1 calc R U . . .
H70B H 0.3185 0.3130 0.0863 0.079 Uiso 1 1 calc R U . . .
C71 C 0.4303(4) 0.3807(2) 0.0227(2) 0.0630(12) Uani 1 1 d . . . . .
H71A H 0.4179 0.3800 -0.0157 0.094 Uiso 1 1 calc R U . . .
H71B H 0.5092 0.3847 0.0190 0.094 Uiso 1 1 calc R U . . .
H71C H 0.3826 0.4214 0.0307 0.094 Uiso 1 1 calc R U . . .
C72 C 0.6119(8) 0.1041(12) 0.0838(19) 0.045(3) Uani 0.377(18) 1 d D . P C 7
H72A H 0.6202 0.1428 0.0427 0.055 Uiso 0.377(18) 1 calc R U P C 7
H72B H 0.6487 0.1156 0.1101 0.055 Uiso 0.377(18) 1 calc R U P C 7
C73 C 0.6806(15) 0.0363(9) 0.0759(10) 0.048(4) Uani 0.377(18) 1 d D . P C 7
H73A H 0.6528 0.0279 0.0445 0.058 Uiso 0.377(18) 1 calc R U P C 7
H73B H 0.6667 -0.0043 0.1153 0.058 Uiso 0.377(18) 1 calc R U P C 7
C74 C 0.8078(15) 0.0375(11) 0.0566(7) 0.051(3) Uani 0.377(18) 1 d D . P C 7
H74A H 0.8362 0.0440 0.0888 0.062 Uiso 0.377(18) 1 calc R U P C 7
H74B H 0.8441 -0.0092 0.0549 0.062 Uiso 0.377(18) 1 calc R U P C 7
C75 C 0.842(2) 0.0952(12) -0.0051(9) 0.077(4) Uani 0.377(18) 1 d D . P C 7
H75A H 0.9239 0.0874 -0.0174 0.116 Uiso 0.377(18) 1 calc R U P C 7
H75B H 0.8198 0.1417 -0.0014 0.116 Uiso 0.377(18) 1 calc R U P C 7
H75C H 0.8057 0.0937 -0.0362 0.116 Uiso 0.377(18) 1 calc R U P C 7
C76 C 0.6057(9) 0.1253(11) 0.0810(19) 0.045(3) Uani 0.322(7) 1 d D . P C 8
H76A H 0.6060 0.1619 0.0389 0.055 Uiso 0.322(7) 1 calc R U P C 8
H76B H 0.6338 0.1441 0.1057 0.055 Uiso 0.322(7) 1 calc R U P C 8
C77 C 0.6817(15) 0.0575(11) 0.0783(12) 0.048(4) Uani 0.322(7) 1 d D . P C 8
H77A H 0.6480 0.0347 0.0589 0.058 Uiso 0.322(7) 1 calc R U P C 8
H77B H 0.6913 0.0236 0.1204 0.058 Uiso 0.322(7) 1 calc R U P C 8
C78 C 0.7956(13) 0.0781(8) 0.0400(8) 0.051(3) Uani 0.322(7) 1 d D . P C 8
H78A H 0.7849 0.1131 -0.0016 0.062 Uiso 0.322(7) 1 calc R U P C 8
H78B H 0.8288 0.1005 0.0599 0.062 Uiso 0.322(7) 1 calc R U P C 8
C79 C 0.8753(12) 0.0133(7) 0.0342(9) 0.077(4) Uani 0.322(7) 1 d D . P C 8
H79A H 0.8452 -0.0068 0.0117 0.116 Uiso 0.322(7) 1 calc R U P C 8
H79B H 0.8834 -0.0222 0.0754 0.116 Uiso 0.322(7) 1 calc R U P C 8
H79C H 0.9488 0.0273 0.0118 0.116 Uiso 0.322(7) 1 calc R U P C 8
C80 C 0.6104(14) 0.094(2) 0.084(3) 0.045(3) Uani 0.301(17) 1 d D . P C 9
H80A H 0.6246 0.1321 0.0425 0.055 Uiso 0.301(17) 1 calc R U P C 9
H80B H 0.6549 0.0998 0.1100 0.055 Uiso 0.301(17) 1 calc R U P C 9
C81 C 0.6579(16) 0.0228(15) 0.0763(16) 0.048(4) Uani 0.301(17) 1 d D . P C 9
H81A H 0.6285 -0.0164 0.1134 0.058 Uiso 0.301(17) 1 calc R U P C 9
H81B H 0.6343 0.0221 0.0402 0.058 Uiso 0.301(17) 1 calc R U P C 9
C82 C 0.7863(16) 0.0126(15) 0.0676(10) 0.051(3) Uani 0.301(17) 1 d D . P C 9
H82A H 0.8080 0.0128 0.1045 0.062 Uiso 0.301(17) 1 calc R U P C 9
H82B H 0.8153 -0.0348 0.0656 0.062 Uiso 0.301(17) 1 calc R U P C 9
C83 C 0.844(3) 0.0676(18) 0.0108(14) 0.077(4) Uani 0.301(17) 1 d D . P C 9
H83A H 0.8127 0.0745 -0.0253 0.116 Uiso 0.301(17) 1 calc R U P C 9
H83B H 0.9245 0.0512 0.0044 0.116 Uiso 0.301(17) 1 calc R U P C 9
H83C H 0.8312 0.1127 0.0168 0.116 Uiso 0.301(17) 1 calc R U P C 9
O1 O 0.2510(9) 0.2660(5) 0.5602(4) 0.186(5) Uani 0.639(9) 1 d D U P D 9
C90 C 0.2692(14) 0.2792(4) 0.6045(5) 0.246(10) Uani 0.639(9) 1 d D U P D 9
C91 C 0.2597(13) 0.3582(5) 0.5986(6) 0.183(7) Uani 0.639(9) 1 d D U P D 9
H91A H 0.2761 0.3588 0.6362 0.275 Uiso 0.639(9) 1 calc R U P D 9
H91B H 0.3135 0.3827 0.5632 0.275 Uiso 0.639(9) 1 calc R U P D 9
H91C H 0.1835 0.3823 0.5928 0.275 Uiso 0.639(9) 1 calc R U P D 9
C92 C 0.2408(14) 0.2267(8) 0.6731(4) 0.199(7) Uani 0.639(9) 1 d D U P D 9
H92A H 0.2598 0.2447 0.7008 0.299 Uiso 0.639(9) 1 calc R U P D 9
H92B H 0.1606 0.2227 0.6832 0.299 Uiso 0.639(9) 1 calc R U P D 9
H92C H 0.2844 0.1798 0.6779 0.299 Uiso 0.639(9) 1 calc R U P D 9
O2 O 0.2183(11) 0.2166(6) 0.6166(6) 0.149(6) Uani 0.361(9) 1 d D U P D 10
C95 C 0.2403(9) 0.2680(6) 0.6266(6) 0.074(5) Uani 0.361(9) 1 d D U P D 10
C96 C 0.3603(12) 0.2914(14) 0.6024(17) 0.36(3) Uani 0.361(9) 1 d D U P D 10
H96A H 0.3626 0.3310 0.6140 0.541 Uiso 0.361(9) 1 calc R U P D 10
H96B H 0.4162 0.2514 0.6207 0.541 Uiso 0.361(9) 1 calc R U P D 10
H96C H 0.3770 0.3064 0.5575 0.541 Uiso 0.361(9) 1 calc R U P D 10
C97 C 0.1722(18) 0.2866(10) 0.6835(7) 0.186(12) Uani 0.361(9) 1 d D U P D 10
H97A H 0.1995 0.3269 0.6842 0.280 Uiso 0.361(9) 1 calc R U P D 10
H97B H 0.0925 0.2992 0.6800 0.280 Uiso 0.361(9) 1 calc R U P D 10
H97C H 0.1821 0.2455 0.7216 0.280 Uiso 0.361(9) 1 calc R U P D 10

loop_
_atom_site_aniso_label
_atom_site_aniso_U_11
_atom_site_aniso_U_22
_atom_site_aniso_U_33
_atom_site_aniso_U_23
_atom_site_aniso_U_13
_atom_site_aniso_U_12
B1 0.037(2) 0.047(3) 0.034(2) -0.016(2) -0.0078(19) -0.003(2)
B2 0.039(2) 0.040(2) 0.037(2) -0.015(2) -0.0114(19) 0.000(2)
Cl2 0.0511(6) 0.0468(6) 0.0655(7) -0.0141(5) -0.0218(5) -0.0112(5)
B3 0.047(3) 0.049(3) 0.049(3) -0.027(2) -0.002(2) -0.009(2)
Cl3 0.0697(8) 0.0548(7) 0.0821(8) -0.0421(6) 0.0074(6) -0.0069(6)
B4 0.051(3) 0.043(3) 0.032(2) -0.008(2) -0.013(2) -0.005(2)
Cl4 0.0844(8) 0.0733(8) 0.0379(6) 0.0001(5) -0.0249(6) -0.0143(6)
B5 0.036(2) 0.043(2) 0.032(2) -0.0144(19) -0.0133(18) 0.0039(19)
Cl5 0.0565(6) 0.0803(8) 0.0342(5) -0.0212(5) -0.0166(5) -0.0045(6)
B6 0.042(3) 0.039(3) 0.041(3) -0.008(2) -0.005(2) 0.000(2)
Cl6 0.0910(9) 0.0677(8) 0.0531(7) -0.0110(6) -0.0133(6) 0.0070(7)
B7 0.051(3) 0.063(3) 0.048(3) -0.029(2) -0.014(2) -0.009(2)
Cl7 0.1152(14) 0.1274(16) 0.0701(11) -0.0574(11) -0.0267(10) -0.0234(12)
B12 0.051(3) 0.063(3) 0.048(3) -0.029(2) -0.014(2) -0.009(2)
B8 0.039(2) 0.038(2) 0.036(2) -0.0126(19) -0.0138(19) 0.0003(19)
Cl8 0.0488(6) 0.0459(6) 0.0748(7) -0.0247(5) -0.0143(5) 0.0019(5)
B9 0.044(3) 0.057(3) 0.063(3) -0.030(3) -0.007(2) -0.007(2)
Cl9 0.0654(9) 0.0872(10) 0.1747(16) -0.0747(11) 0.0029(9) -0.0198(7)
B10 0.035(2) 0.040(2) 0.041(2) -0.012(2) -0.0076(19) 0.0028(19)
Cl10 0.0473(6) 0.0678(7) 0.0528(6) -0.0108(5) -0.0010(5) 0.0061(5)
B11 0.042(3) 0.051(3) 0.041(2) -0.017(2) -0.017(2) -0.005(2)
B21 0.037(3) 0.038(3) 0.060(3) -0.007(2) -0.007(2) -0.007(2)
B22 0.037(2) 0.038(2) 0.030(2) -0.0073(18) -0.0071(18) -0.0040(19)
Cl22 0.0484(6) 0.0395(5) 0.0394(5) 0.0001(4) -0.0040(4) -0.0049(4)
B23 0.042(3) 0.064(3) 0.031(2) -0.006(2) -0.007(2) -0.010(2)
Cl23 0.0553(7) 0.1054(10) 0.0470(6) -0.0120(6) -0.0157(5) 0.0095(7)
B24 0.041(2) 0.048(3) 0.028(2) -0.011(2) -0.0072(18) -0.007(2)
Cl24 0.0683(7) 0.0777(8) 0.0315(5) -0.0210(5) -0.0120(5) -0.0108(6)
B25 0.064(3) 0.041(3) 0.033(2) -0.009(2) -0.009(2) -0.020(2)
B32 0.064(3) 0.041(3) 0.033(2) -0.009(2) -0.009(2) -0.020(2)
Cl32 0.145(6) 0.050(3) 0.063(4) -0.019(3) -0.023(4) -0.014(4)
B26 0.045(3) 0.037(2) 0.033(2) -0.0134(19) -0.0015(19) -0.008(2)
Cl26 0.0688(7) 0.0523(6) 0.0661(7) -0.0344(6) 0.0132(6) -0.0122(5)
B27 0.069(3) 0.033(2) 0.042(3) -0.004(2) -0.021(2) -0.015(2)
Cl27 0.1286(11) 0.0464(6) 0.0526(7) -0.0075(5) -0.0453(7) -0.0238(7)
B28 0.038(2) 0.043(3) 0.036(2) -0.010(2) -0.0068(19) -0.005(2)
Cl28 0.0395(6) 0.0546(6) 0.0564(6) -0.0048(5) -0.0105(5) 0.0009(5)
B29 0.047(3) 0.034(2) 0.027(2) -0.0127(18) -0.0017(18) -0.0082(19)
Cl29 0.0705(7) 0.0341(5) 0.0335(5) -0.0106(4) 0.0011(4) -0.0158(5)
B30 0.045(3) 0.034(2) 0.030(2) -0.0135(18) 0.0003(18) -0.0072(19)
Cl30 0.0620(7) 0.0616(7) 0.0523(6) -0.0313(5) 0.0175(5) -0.0139(5)
B31 0.039(2) 0.045(3) 0.032(2) -0.016(2) -0.0008(18) -0.008(2)
N1 0.0343(17) 0.0426(18) 0.0442(18) -0.0174(15) -0.0174(14) 0.0056(14)
C1 0.034(2) 0.040(2) 0.052(2) -0.0199(19) -0.0166(18) 0.0026(17)
C2 0.047(2) 0.047(2) 0.055(3) -0.012(2) -0.014(2) -0.0042(19)
C3 0.055(3) 0.060(3) 0.055(3) -0.027(2) -0.010(2) -0.014(2)
C4 0.076(3) 0.088(4) 0.066(3) -0.017(3) -0.003(3) -0.025(3)
C5 0.043(2) 0.047(2) 0.061(3) -0.028(2) -0.0209(19) 0.0100(19)
C6 0.059(3) 0.055(3) 0.077(3) -0.039(2) -0.029(2) 0.014(2)
C7 0.082(4) 0.081(4) 0.130(5) -0.075(4) -0.044(3) 0.020(3)
C8 0.120(5) 0.102(5) 0.175(7) -0.095(5) -0.082(5) 0.037(4)
C9 0.031(2) 0.049(2) 0.043(2) -0.0151(18) -0.0166(17) 0.0005(17)
C10 0.044(2) 0.047(2) 0.046(2) -0.0145(19) -0.0130(18) -0.0085(19)
C11 0.056(3) 0.070(3) 0.053(3) -0.022(2) -0.020(2) -0.012(2)
C12 0.068(3) 0.074(3) 0.060(3) -0.031(2) -0.009(2) -0.026(3)
C13 0.046(2) 0.048(2) 0.046(2) -0.0146(19) -0.0227(19) 0.0033(19)
C14 0.056(3) 0.078(3) 0.052(3) -0.018(2) -0.014(2) -0.003(2)
C15 0.098(4) 0.097(4) 0.049(3) -0.005(3) -0.013(3) -0.016(3)
C16 0.144(6) 0.109(5) 0.063(4) -0.012(3) -0.004(4) -0.026(4)
N2 0.057(2) 0.0391(18) 0.0332(17) -0.0125(14) -0.0036(15) -0.0068(16)
C20 0.064(3) 0.041(2) 0.053(3) -0.016(2) -0.011(2) -0.006(2)
C21 0.089(4) 0.054(3) 0.064(3) -0.028(2) -0.008(3) 0.008(3)
C22 0.088(4) 0.054(3) 0.079(3) -0.031(3) -0.028(3) 0.012(3)
C23 0.137(5) 0.065(4) 0.094(4) -0.023(3) -0.051(4) 0.000(3)
C24 0.060(3) 0.050(3) 0.041(2) -0.015(2) -0.002(2) -0.013(2)
C25 0.065(3) 0.095(4) 0.049(3) -0.013(3) -0.012(2) -0.023(3)
C26 0.080(4) 0.085(4) 0.071(3) -0.019(3) -0.018(3) -0.028(3)
C27 0.100(5) 0.136(6) 0.115(5) -0.024(4) -0.045(4) -0.038(4)
C28 0.071(3) 0.050(3) 0.037(2) -0.0189(19) -0.007(2) -0.008(2)
C29 0.067(3) 0.049(3) 0.037(2) -0.0148(19) -0.005(2) -0.008(2)
C30 0.079(3) 0.057(3) 0.040(2) -0.018(2) -0.010(2) -0.006(2)
C31 0.087(4) 0.065(3) 0.053(3) -0.020(2) -0.023(2) -0.003(3)
C32 0.062(3) 0.040(2) 0.031(2) -0.0120(17) -0.0033(18) -0.0041(19)
C33 0.064(3) 0.051(3) 0.038(2) -0.010(2) -0.011(2) -0.004(2)
C34 0.070(3) 0.063(3) 0.040(2) -0.009(2) -0.002(2) 0.008(2)
C35 0.059(3) 0.150(6) 0.063(3) -0.033(4) -0.014(3) 0.004(3)
N3 0.060(2) 0.0374(18) 0.0477(19) -0.0143(15) -0.0128(16) -0.0085(16)
C40 0.065(3) 0.051(3) 0.052(3) -0.017(2) -0.013(2) -0.006(2)
C41 0.098(4) 0.053(3) 0.060(3) -0.009(2) -0.028(3) 0.000(3)
C42 0.090(4) 0.070(3) 0.060(3) -0.022(3) -0.030(3) 0.009(3)
C43 0.126(5) 0.097(4) 0.073(4) -0.047(3) -0.039(3) 0.025(4)
C44 0.067(3) 0.049(3) 0.061(3) -0.019(2) -0.003(2) -0.015(2)
C45 0.070(3) 0.062(3) 0.069(3) -0.021(3) 0.004(3) -0.013(3)
C46 0.073(3) 0.063(3) 0.090(4) -0.039(3) 0.005(3) -0.007(3)
C47 0.097(4) 0.062(3) 0.093(4) -0.024(3) 0.025(3) -0.008(3)
C48 0.059(3) 0.045(2) 0.045(2) -0.009(2) -0.005(2) -0.016(2)
C49 0.074(3) 0.086(4) 0.060(3) -0.024(3) -0.013(2) -0.033(3)
C50 0.084(4) 0.090(4) 0.057(3) -0.023(3) -0.017(3) -0.040(3)
C51 0.116(5) 0.081(4) 0.058(3) -0.027(3) -0.011(3) -0.028(3)
C52 0.061(3) 0.048(3) 0.055(3) -0.018(2) 0.000(2) -0.012(2)
C53 0.072(3) 0.053(3) 0.058(3) -0.022(2) -0.002(2) -0.011(2)
C54 0.093(4) 0.083(4) 0.105(4) -0.057(4) 0.022(3) -0.020(3)
C55 0.126(5) 0.107(5) 0.151(6) -0.086(5) 0.041(5) -0.029(4)
N4 0.050(2) 0.058(2) 0.0248(16) -0.0127(15) -0.0038(14) -0.0099(16)
C60 0.065(3) 0.051(2) 0.0235(19) -0.0149(18) -0.0116(18) -0.003(2)
C61 0.059(3) 0.064(3) 0.036(2) -0.023(2) -0.0163(19) -0.002(2)
C62 0.084(4) 0.069(3) 0.047(3) -0.024(2) -0.017(2) -0.019(3)
C63 0.081(4) 0.153(6) 0.078(4) -0.058(4) -0.030(3) -0.020(4)
C64 0.053(2) 0.057(3) 0.0263(19) -0.0116(18) -0.0079(17) -0.005(2)
C65 0.055(3) 0.096(4) 0.034(2) -0.011(2) -0.012(2) -0.017(3)
C66 0.074(3) 0.080(3) 0.029(2) -0.016(2) -0.018(2) -0.002(3)
C67 0.094(4) 0.152(6) 0.040(3) -0.012(3) -0.030(3) -0.030(4)
C68 0.057(3) 0.063(3) 0.033(2) -0.021(2) -0.0048(18) -0.016(2)
C69 0.078(3) 0.065(3) 0.038(2) -0.016(2) -0.010(2) -0.021(3)
C70 0.074(3) 0.067(3) 0.053(3) -0.020(2) -0.007(2) -0.016(3)
C71 0.064(3) 0.057(3) 0.064(3) -0.016(2) -0.019(2) -0.003(2)
C72 0.049(3) 0.052(10) 0.029(3) -0.012(9) 0.000(2) -0.008(4)
C73 0.049(5) 0.053(10) 0.041(3) -0.020(6) 0.000(4) -0.005(5)
C74 0.053(5) 0.052(10) 0.050(7) -0.024(8) -0.007(5) -0.002(7)
C75 0.049(5) 0.068(11) 0.102(10) -0.025(8) -0.005(6) -0.005(7)
C76 0.049(3) 0.052(10) 0.029(3) -0.012(9) 0.000(2) -0.008(4)
C77 0.049(5) 0.053(10) 0.041(3) -0.020(6) 0.000(4) -0.005(5)
C78 0.053(5) 0.052(10) 0.050(7) -0.024(8) -0.007(5) -0.002(7)
C79 0.049(5) 0.068(11) 0.102(10) -0.025(8) -0.005(6) -0.005(7)
C80 0.049(3) 0.052(10) 0.029(3) -0.012(9) 0.000(2) -0.008(4)
C81 0.049(5) 0.053(10) 0.041(3) -0.020(6) 0.000(4) -0.005(5)
C82 0.053(5) 0.052(10) 0.050(7) -0.024(8) -0.007(5) -0.002(7)
C83 0.049(5) 0.068(11) 0.102(10) -0.025(8) -0.005(6) -0.005(7)
O1 0.189(5) 0.187(5) 0.189(5) -0.075(3) -0.032(2) -0.031(2)
C90 0.246(10) 0.246(10) 0.245(10) -0.092(4) -0.0413(19) -0.0346(17)
C91 0.185(7) 0.182(7) 0.183(7) -0.069(3) -0.030(2) -0.027(2)
C92 0.198(7) 0.198(7) 0.201(7) -0.073(3) -0.033(2) -0.029(2)
O2 0.151(7) 0.149(7) 0.150(7) -0.057(3) -0.028(2) -0.022(2)
C95 0.074(5) 0.074(5) 0.074(5) -0.0280(19) -0.0133(13) -0.0111(12)
C96 0.36(3) 0.36(3) 0.36(3) -0.135(10) -0.060(5) -0.051(4)
C97 0.187(12) 0.187(12) 0.187(12) -0.070(5) -0.031(3) -0.027(3)

loop_
_atom_type_symbol
_atom_type_description
_atom_type_scat_dispersion_real
_atom_type_scat_dispersion_imag
_atom_type_scat_source
C C 0.0033 0.0016 'International Tables Vol C Tables 4.2.6.8 and 6.1.1.4'
H H 0.0000 0.0000 'International Tables Vol C Tables 4.2.6.8 and 6.1.1.4'
B B 0.0013 0.0007 'International Tables Vol C Tables 4.2.6.8 and 6.1.1.4'
N N 0.0061 0.0033 'International Tables Vol C Tables 4.2.6.8 and 6.1.1.4'
Cl Cl 0.1484 0.1585 'International Tables Vol C Tables 4.2.6.8 and 6.1.1.4'
O O 0.0106 0.0060 'International Tables Vol C Tables 4.2.6.8 and 6.1.1.4'

loop_
_geom_angle_atom_site_label_1
_geom_angle_atom_site_label_2
_geom_angle_atom_site_label_3
_geom_angle
B2 B1 B3 142.8(2)
B2 B1 B12 104.0(3)
B3 B1 B12 51.8(2)
B2 B1 B7 104.0(3)
B3 B1 B7 51.8(2)
B2 B1 B5 51.5(2)
B3 B1 B5 103.1(2)
B12 B1 B5 105.5(2)
B7 B1 B5 105.5(2)
B2 B1 B4 51.1(2)
B3 B1 B4 104.5(2)
B12 B1 B4 54.6(2)
B7 B1 B4 54.6(2)
B5 B1 B4 81.4(2)
B2 B1 B6 104.0(2)
B3 B1 B6 50.2(2)
B12 B1 B6 80.8(2)
B7 B1 B6 80.8(2)
B5 B1 B6 54.3(2)
B4 B1 B6 105.1(2)
B2 B1 H1 109.3(4)
B3 B1 H1 107.9(3)
B12 B1 H1 127.2(6)
B7 B1 H1 127.2(6)
B5 B1 H1 127.3(7)
B4 B1 H1 128.1(5)
B6 B1 H1 126.8(5)
B5 B2 B4 106.9(3)
B5 B2 B1 73.7(3)
B4 B2 B1 74.6(3)
B5 B2 B8 63.7(2)
B4 B2 B8 62.7(3)
B1 B2 B8 103.5(3)
B5 B2 Cl2 125.0(3)
B4 B2 Cl2 126.9(3)
B1 B2 Cl2 126.6(3)
B8 B2 Cl2 129.9(3)
B6 B3 B12 106.6(3)
B6 B3 B7 106.6(3)
B6 B3 B1 75.6(3)
B12 B3 B1 72.7(2)
B7 B3 B1 72.7(2)
B6 B3 B9 63.1(3)
B12 B3 B9 62.6(3)
B7 B3 B9 62.6(3)
B1 B3 B9 103.0(3)
B6 B3 Cl3 124.8(3)
B12 B3 Cl3 127.4(3)
B7 B3 Cl3 127.4(3)
B1 B3 Cl3 126.52(19)
B9 B3 Cl3 130.5(2)
B2 B4 B11 112.4(3)
B2 B4 B8 61.3(2)
B11 B4 B8 60.5(2)
B2 B4 Cl4 120.7(3)
B11 B4 Cl4 120.8(3)
B8 B4 Cl4 127.8(3)
B2 B4 B7 114.0(3)
B11 B4 B7 58.5(2)
B8 B4 B7 107.7(3)
Cl4 B4 B7 114.8(3)
B2 B4 B12 114.0(3)
B11 B4 B12 58.5(2)
B8 B4 B12 107.7(3)
Cl4 B4 B12 114.8(3)
B2 B4 B1 54.2(2)
B11 B4 B1 96.0(2)
B8 B4 B1 90.8(2)
Cl4 B4 B1 135.3(3)
B7 B4 B1 61.8(2)
B12 B4 B1 61.8(2)
B2 B5 B10 111.9(3)
B2 B5 B8 60.8(2)
B10 B5 B8 59.9(2)
B2 B5 Cl5 119.4(3)
B10 B5 Cl5 122.3(3)
B8 B5 Cl5 128.4(3)
B2 B5 B6 116.8(3)
B10 B5 B6 57.7(2)
B8 B5 B6 107.8(3)
Cl5 B5 B6 113.8(3)
B2 B5 B1 54.8(2)
B10 B5 B1 96.3(3)
B8 B5 B1 90.9(2)
Cl5 B5 B1 134.0(2)
B6 B5 B1 64.4(2)
B3 B6 B10 112.2(3)
B3 B6 Cl6 118.7(3)
B10 B6 Cl6 121.4(3)
B3 B6 B9 61.0(2)
B10 B6 B9 60.5(3)
Cl6 B6 B9 124.9(3)
B3 B6 B5 113.7(3)
B10 B6 B5 58.4(2)
Cl6 B6 B5 118.4(3)
B9 B6 B5 107.4(3)
B3 B6 B1 54.1(2)
B10 B6 B1 94.8(3)
Cl6 B6 B1 138.2(3)
B9 B6 B1 89.6(3)
B5 B6 B1 61.3(2)
B3 B7 B9 61.1(3)
B3 B7 B11 112.6(3)
B9 B7 B11 60.4(3)
B3 B7 Cl7 117.1(3)
B9 B7 Cl7 125.7(3)
B11 B7 Cl7 122.6(3)
B3 B7 B4 116.8(3)
B9 B7 B4 108.3(3)
B11 B7 B4 58.0(2)
Cl7 B7 B4 116.6(3)
B3 B7 B1 55.5(2)
B9 B7 B1 92.0(3)
B11 B7 B1 96.9(2)
Cl7 B7 B1 134.4(3)
B4 B7 B1 63.6(2)
B3 B12 B9 61.1(3)
B3 B12 B11 112.6(3)
B9 B12 B11 60.4(3)
B3 B12 B4 116.8(3)
B9 B12 B4 108.3(3)
B11 B12 B4 58.0(2)
B3 B12 B1 55.5(2)
B9 B12 B1 92.0(3)
B11 B12 B1 96.9(2)
B4 B12 B1 63.6(2)
B3 B12 H12 116.4
B9 B12 H12 126.7
B11 B12 H12 123.9
B4 B12 H12 116.4
B1 B12 H12 132.9
B2 B8 B4 56.0(2)
B2 B8 B11 107.2(3)
B4 B8 B11 59.5(2)
B2 B8 B10 107.0(3)
B4 B8 B10 105.1(3)
B11 B8 B10 61.9(2)
B2 B8 B5 55.5(2)
B4 B8 B5 96.1(3)
B11 B8 B5 104.8(3)
B10 B8 B5 59.5(2)
B2 B8 Cl8 123.7(3)
B4 B8 Cl8 128.3(3)
B11 B8 Cl8 120.9(3)
B10 B8 Cl8 120.0(3)
B5 B8 Cl8 127.2(3)
B3 B9 B12 56.3(3)
B3 B9 B7 56.3(3)
B3 B9 B6 55.8(2)
B12 B9 B6 96.8(3)
B7 B9 B6 96.8(3)
B3 B9 B11 108.2(3)
B12 B9 B11 59.9(3)
B7 B9 B11 59.9(3)
B6 B9 B11 105.8(3)
B3 B9 B10 106.8(3)
B12 B9 B10 104.7(3)
B7 B9 B10 104.7(3)
B6 B9 B10 59.3(3)
B11 B9 B10 61.9(2)
B3 B9 Cl9 125.2(3)
B12 B9 Cl9 129.7(3)
B7 B9 Cl9 129.7(3)
B6 B9 Cl9 126.2(3)
B11 B9 Cl9 119.3(3)
B10 B9 Cl9 118.4(3)
B6 B10 B5 63.8(2)
B6 B10 B9 60.2(3)
B5 B10 B9 111.5(3)
B6 B10 B8 113.3(3)
B5 B10 B8 60.6(2)
B9 B10 B8 111.8(3)
B6 B10 Cl10 121.4(3)
B5 B10 Cl10 121.6(3)
B9 B10 Cl10 119.7(3)
B8 B10 Cl10 117.6(3)
B6 B10 B11 104.3(3)
B5 B10 B11 103.4(3)
B9 B10 B11 59.0(3)
B8 B10 B11 58.9(2)
Cl10 B10 B11 125.6(3)
B4 B11 B12 63.5(2)
B4 B11 B7 63.5(2)
B4 B11 B8 60.0(2)
B12 B11 B8 111.2(2)
B7 B11 B8 111.2(2)
B4 B11 B9 112.2(3)
B12 B11 B9 59.6(3)
B7 B11 B9 59.6(3)
B8 B11 B9 112.0(3)
B4 B11 B10 103.4(2)
B12 B11 B10 102.5(3)
B7 B11 B10 102.5(3)
B8 B11 B10 59.1(2)
B9 B11 B10 59.1(2)
B4 B11 H11 122.4(10)
B12 B11 H11 120.6(12)
B7 B11 H11 120.6(12)
B8 B11 H11 121.2(16)
B9 B11 H11 116.8(16)
B10 B11 H11 126.7(4)
B22 B21 B23 141.5(4)
B22 B21 B26 105.9(3)
B23 B21 B26 53.3(2)
B22 B21 B32 53.6(2)
B23 B21 B32 97.2(3)
B26 B21 B32 105.5(3)
B22 B21 B25 53.6(2)
B23 B21 B25 97.2(3)
B26 B21 B25 105.5(3)
B22 B21 B24 52.3(2)
B23 B21 B24 106.6(3)
B26 B21 B24 55.8(2)
B32 B21 B24 84.4(3)
B25 B21 B24 84.4(3)
B22 B21 H21 116.0(16)
B23 B21 H21 101.8(16)
B26 B21 H21 124.3(16)
B32 B21 H21 128.4(16)
B25 B21 H21 128.4(16)
B24 B21 H21 132.9(16)
B24 B22 B32 106.9(3)
B24 B22 B25 106.9(3)
B24 B22 B21 73.7(3)
B32 B22 B21 71.7(3)
B25 B22 B21 71.7(3)
B24 B22 B28 63.6(3)
B32 B22 B28 65.6(3)
B25 B22 B28 65.6(3)
B21 B22 B28 104.0(3)
B24 B22 Cl22 126.8(3)
B32 B22 Cl22 125.7(3)
B25 B22 Cl22 125.7(3)
B21 B22 Cl22 127.2(3)
B28 B22 Cl22 128.8(3)
B27 B23 B26 108.2(3)
B27 B23 B21 82.7(3)
B26 B23 B21 70.5(3)
B27 B23 B29 62.6(3)
B26 B23 B29 62.3(2)
B21 B23 B29 104.5(3)
B27 B23 Cl23 127.6(3)
B26 B23 Cl23 122.4(3)
B21 B23 Cl23 124.6(3)
B29 B23 Cl23 129.9(3)
B22 B24 B28 60.0(3)
B22 B24 B31 111.1(3)
B28 B24 B31 60.0(2)
B22 B24 Cl24 121.4(3)
B28 B24 Cl24 128.7(3)
B31 B24 Cl24 121.1(3)
B22 B24 B26 112.3(3)
B28 B24 B26 106.6(3)
B31 B24 B26 59.3(2)
Cl24 B24 B26 115.9(3)
B22 B24 B21 54.0(2)
B28 B24 B21 90.3(3)
B31 B24 B21 96.7(3)
Cl24 B24 B21 134.7(3)
B26 B24 B21 60.8(2)
B22 B25 B30 110.6(3)
B22 B25 B27 123.1(4)
B30 B25 B27 57.4(2)
B22 B25 B28 58.5(2)
B30 B25 B28 59.1(2)
B27 B25 B28 108.7(3)
B22 B25 B21 54.7(2)
B30 B25 B21 99.0(3)
B27 B25 B21 71.7(3)
B28 B25 B21 89.8(3)
B22 B25 H25 116.6
B30 B25 H25 125.2
B27 B25 H25 111.6
B28 B25 H25 129.9
B21 B25 H25 130.5
B22 B32 Cl32 115.8(4)
B22 B32 B30 110.6(3)
Cl32 B32 B30 121.0(4)
B22 B32 B27 123.1(4)
Cl32 B32 B27 116.0(3)
B30 B32 B27 57.4(2)
B22 B32 B28 58.5(2)
Cl32 B32 B28 122.3(4)
B30 B32 B28 59.1(2)
B27 B32 B28 108.7(3)
B22 B32 B21 54.7(2)
Cl32 B32 B21 137.3(4)
B30 B32 B21 99.0(3)
B27 B32 B21 71.7(3)
B28 B32 B21 89.8(3)
B23 B26 B29 61.1(2)
B23 B26 Cl26 118.6(3)
B29 B26 Cl26 124.9(3)
B23 B26 B31 111.4(3)
B29 B26 B31 60.1(2)
Cl26 B26 B31 122.4(3)
B23 B26 B24 116.4(3)
B29 B26 B24 109.2(3)
Cl26 B26 B24 115.6(3)
B31 B26 B24 58.4(2)
B23 B26 B21 56.2(2)
B29 B26 B21 94.8(3)
Cl26 B26 B21 132.9(3)
B31 B26 B21 97.8(3)
B24 B26 B21 63.4(2)
B23 B27 B30 111.5(3)
B23 B27 B29 62.0(3)
B30 B27 B29 60.6(2)
B23 B27 Cl27 123.8(3)
B30 B27 Cl27 119.4(3)
B29 B27 Cl27 127.1(3)
B23 B27 B25 107.2(3)
B30 B27 B25 61.1(2)
B29 B27 B25 107.6(3)
Cl27 B27 B25 116.9(3)
B23 B27 B32 107.2(3)
B30 B27 B32 61.1(2)
B29 B27 B32 107.6(3)
Cl27 B27 B32 116.9(3)
B22 B28 B24 56.5(2)
B22 B28 B31 108.4(3)
B24 B28 B31 60.3(2)
B22 B28 B30 108.9(3)
B24 B28 B30 105.7(3)
B31 B28 B30 60.9(2)
B22 B28 Cl28 122.0(3)
B24 B28 Cl28 128.0(3)
B31 B28 Cl28 121.5(3)
B30 B28 Cl28 119.7(3)
B22 B28 B25 55.9(2)
B24 B28 B25 95.2(3)
B31 B28 B25 103.0(3)
B30 B28 B25 59.7(2)
Cl28 B28 B25 128.3(3)
B22 B28 B32 55.9(2)
B24 B28 B32 95.2(3)
B31 B28 B32 103.0(3)
B30 B28 B32 59.7(2)
Cl28 B28 B32 128.3(3)
B23 B29 B27 55.4(3)
B23 B29 B30 104.9(3)
B27 B29 B30 59.2(2)
B23 B29 B26 56.6(2)
B27 B29 B26 98.4(3)
B30 B29 B26 104.6(3)
B23 B29 B31 108.3(3)
B27 B29 B31 107.0(3)
B30 B29 B31 61.4(2)
B26 B29 B31 60.9(2)
B23 B29 Cl29 121.6(3)
B27 B29 Cl29 124.4(3)
B30 B29 Cl29 123.4(3)
B26 B29 Cl29 126.6(3)
B31 B29 Cl29 122.0(3)
B27 B30 B29 60.3(2)
B27 B30 B28 114.0(3)
B29 B30 B28 111.8(3)
B27 B30 Cl30 120.5(3)
B29 B30 Cl30 120.4(3)
B28 B30 Cl30 117.3(3)
B27 B30 B25 61.5(2)
B29 B30 B25 107.7(3)
B28 B30 B25 61.2(2)
Cl30 B30 B25 124.2(3)
B27 B30 B32 61.5(2)
B29 B30 B32 107.7(3)
B28 B30 B32 61.2(2)
Cl30 B30 B32 124.2(3)
B27 B30 B31 106.7(3)
B29 B30 B31 60.0(2)
B28 B30 B31 59.1(2)
Cl30 B30 B31 124.2(3)
B25 B30 B31 102.8(3)
B32 B30 B31 102.8(3)
B28 B31 B24 59.7(2)
B28 B31 B29 111.5(3)
B24 B31 B29 111.6(3)
B28 B31 B26 108.8(3)
B24 B31 B26 62.3(2)
B29 B31 B26 59.0(2)
B28 B31 B30 60.0(2)
B24 B31 B30 104.7(3)
B29 B31 B30 58.7(2)
B26 B31 B30 101.3(3)
B28 B31 H31 122.2(13)
B24 B31 H31 121.6(13)
B29 B31 H31 117.4(13)
B26 B31 H31 121.6(13)
B30 B31 H31 126.9(13)
C5 N1 C1 111.4(3)
C5 N1 C9 106.2(3)
C1 N1 C9 111.1(3)
C5 N1 C13 111.0(3)
C1 N1 C13 106.5(3)
C9 N1 C13 110.6(3)
N1 C1 C2 116.5(3)
N1 C1 H1A 108.2
C2 C1 H1A 108.2
N1 C1 H1B 108.2
C2 C1 H1B 108.2
H1A C1 H1B 107.3
C3 C2 C1 111.5(3)
C3 C2 H2A 109.3
C1 C2 H2A 109.3
C3 C2 H2B 109.3
C1 C2 H2B 109.3
H2A C2 H2B 108.0
C2 C3 C4 113.7(4)
C2 C3 H3A 108.8
C4 C3 H3A 108.8
C2 C3 H3B 108.8
C4 C3 H3B 108.8
H3A C3 H3B 107.7
C3 C4 H4A 109.5
C3 C4 H4B 109.5
H4A C4 H4B 109.5
C3 C4 H4C 109.5
H4A C4 H4C 109.5
H4B C4 H4C 109.5
N1 C5 C6 117.2(3)
N1 C5 H5A 108.0
C6 C5 H5A 108.0
N1 C5 H5B 108.0
C6 C5 H5B 108.0
H5A C5 H5B 107.2
C5 C6 C7 109.1(3)
C5 C6 H6A 109.9
C7 C6 H6A 109.9
C5 C6 H6B 109.9
C7 C6 H6B 109.9
H6A C6 H6B 108.3
C8 C7 C6 113.7(4)
C8 C7 H7A 108.8
C6 C7 H7A 108.8
C8 C7 H7B 108.8
C6 C7 H7B 108.8
H7A C7 H7B 107.7
C7 C8 H8A 109.5
C7 C8 H8B 109.5
H8A C8 H8B 109.5
C7 C8 H8C 109.5
H8A C8 H8C 109.5
H8B C8 H8C 109.5
C10 C9 N1 116.0(3)
C10 C9 H9A 108.3
N1 C9 H9A 108.3
C10 C9 H9B 108.3
N1 C9 H9B 108.3
H9A C9 H9B 107.4
C9 C10 C11 110.5(3)
C9 C10 H10A 109.6
C11 C10 H10A 109.6
C9 C10 H10B 109.6
C11 C10 H10B 109.6
H10A C10 H10B 108.1
C12 C11 C10 113.4(4)
C12 C11 H11A 108.9
C10 C11 H11A 108.9
C12 C11 H11B 108.9
C10 C11 H11B 108.9
H11A C11 H11B 107.7
C11 C12 H12A 109.5
C11 C12 H12B 109.5
H12A C12 H12B 109.5
C11 C12 H12C 109.5
H12A C12 H12C 109.5
H12B C12 H12C 109.5
C14 C13 N1 116.3(3)
C14 C13 H13A 108.2
N1 C13 H13A 108.2
C14 C13 H13B 108.2
N1 C13 H13B 108.2
H13A C13 H13B 107.4
C15 C14 C13 110.8(4)
C15 C14 H14A 109.5
C13 C14 H14A 109.5
C15 C14 H14B 109.5
C13 C14 H14B 109.5
H14A C14 H14B 108.1
C16 C15 C14 114.0(5)
C16 C15 H15A 108.8
C14 C15 H15A 108.8
C16 C15 H15B 108.8
C14 C15 H15B 108.8
H15A C15 H15B 107.6
C15 C16 H16A 109.5
C15 C16 H16B 109.5
H16A C16 H16B 109.5
C15 C16 H16C 109.5
H16A C16 H16C 109.5
H16B C16 H16C 109.5
C24 N2 C32 108.0(3)
C24 N2 C20 112.0(3)
C32 N2 C20 108.9(3)
C24 N2 C28 109.1(3)
C32 N2 C28 110.7(3)
C20 N2 C28 108.2(3)
C21 C20 N2 115.9(3)
C21 C20 H20A 108.3
N2 C20 H20A 108.3
C21 C20 H20B 108.3
N2 C20 H20B 108.3
H20A C20 H20B 107.4
C22 C21 C20 111.5(4)
C22 C21 H21A 109.3
C20 C21 H21A 109.3
C22 C21 H21B 109.3
C20 C21 H21B 109.3
H21A C21 H21B 108.0
C23 C22 C21 113.9(4)
C23 C22 H22A 108.8
C21 C22 H22A 108.8
C23 C22 H22B 108.8
C21 C22 H22B 108.8
H22A C22 H22B 107.7
C22 C23 H23A 109.5
C22 C23 H23B 109.5
H23A C23 H23B 109.5
C22 C23 H23C 109.5
H23A C23 H23C 109.5
H23B C23 H23C 109.5
C25 C24 N2 115.0(3)
C25 C24 H24A 108.5
N2 C24 H24A 108.5
C25 C24 H24B 108.5
N2 C24 H24B 108.5
H24A C24 H24B 107.5
C26 C25 C24 111.2(4)
C26 C25 H25A 109.4
C24 C25 H25A 109.4
C26 C25 H25B 109.4
C24 C25 H25B 109.4
H25A C25 H25B 108.0
C27 C26 C25 112.6(4)
C27 C26 H26A 109.1
C25 C26 H26A 109.1
C27 C26 H26B 109.1
C25 C26 H26B 109.1
H26A C26 H26B 107.8
C26 C27 H27A 109.5
C26 C27 H27B 109.5
H27A C27 H27B 109.5
C26 C27 H27C 109.5
H27A C27 H27C 109.5
H27B C27 H27C 109.5
C29 C28 N2 116.8(3)
C29 C28 H28A 108.1
N2 C28 H28A 108.1
C29 C28 H28B 108.1
N2 C28 H28B 108.1
H28A C28 H28B 107.3
C28 C29 C30 109.6(3)
C28 C29 H29A 109.7
C30 C29 H29A 109.7
C28 C29 H29B 109.7
C30 C29 H29B 109.7
H29A C29 H29B 108.2
C31 C30 C29 113.5(4)
C31 C30 H30A 108.9
C29 C30 H30A 108.9
C31 C30 H30B 108.9
C29 C30 H30B 108.9
H30A C30 H30B 107.7
C30 C31 H31A 109.5
C30 C31 H31B 109.5
H31A C31 H31B 109.5
C30 C31 H31C 109.5
H31A C31 H31C 109.5
H31B C31 H31C 109.5
C33 C32 N2 117.2(3)
C33 C32 H32A 108.0
N2 C32 H32A 108.0
C33 C32 H32B 108.0
N2 C32 H32B 108.0
H32A C32 H32B 107.2
C32 C33 C34 109.6(4)
C32 C33 H33A 109.7
C34 C33 H33A 109.7
C32 C33 H33B 109.7
C34 C33 H33B 109.7
H33A C33 H33B 108.2
C35 C34 C33 112.6(4)
C35 C34 H34A 109.1
C33 C34 H34A 109.1
C35 C34 H34B 109.1
C33 C34 H34B 109.1
H34A C34 H34B 107.8
C34 C35 H35A 109.5
C34 C35 H35B 109.5
H35A C35 H35B 109.5
C34 C35 H35C 109.5
H35A C35 H35C 109.5
H35B C35 H35C 109.5
C48 N3 C52 110.4(3)
C48 N3 C40 107.0(3)
C52 N3 C40 110.8(3)
C48 N3 C44 111.2(3)
C52 N3 C44 106.3(3)
C40 N3 C44 111.2(3)
N3 C40 C41 114.7(3)
N3 C40 H40A 108.6
C41 C40 H40A 108.6
N3 C40 H40B 108.6
C41 C40 H40B 108.6
H40A C40 H40B 107.6
C42 C41 C40 110.7(4)
C42 C41 H41A 109.5
C40 C41 H41A 109.5
C42 C41 H41B 109.5
C40 C41 H41B 109.5
H41A C41 H41B 108.1
C43 C42 C41 115.2(4)
C43 C42 H42A 108.5
C41 C42 H42A 108.5
C43 C42 H42B 108.5
C41 C42 H42B 108.5
H42A C42 H42B 107.5
C42 C43 H43A 109.5
C42 C43 H43B 109.5
H43A C43 H43B 109.5
C42 C43 H43C 109.5
H43A C43 H43C 109.5
H43B C43 H43C 109.5
C45 C44 N3 115.3(3)
C45 C44 H44A 108.4
N3 C44 H44A 108.4
C45 C44 H44B 108.4
N3 C44 H44B 108.4
H44A C44 H44B 107.5
C44 C45 C46 110.7(4)
C44 C45 H45A 109.5
C46 C45 H45A 109.5
C44 C45 H45B 109.5
C46 C45 H45B 109.5
H45A C45 H45B 108.1
C47 C46 C45 112.3(4)
C47 C46 H46A 109.1
C45 C46 H46A 109.1
C47 C46 H46B 109.1
C45 C46 H46B 109.1
H46A C46 H46B 107.9
C46 C47 H47A 109.5
C46 C47 H47B 109.5
H47A C47 H47B 109.5
C46 C47 H47C 109.5
H47A C47 H47C 109.5
H47B C47 H47C 109.5
C49 C48 N3 117.1(3)
C49 C48 H48A 108.0
N3 C48 H48A 108.0
C49 C48 H48B 108.0
N3 C48 H48B 108.0
H48A C48 H48B 107.3
C48 C49 C50 111.7(3)
C48 C49 H49A 109.3
C50 C49 H49A 109.3
C48 C49 H49B 109.3
C50 C49 H49B 109.3
H49A C49 H49B 107.9
C51 C50 C49 112.9(5)
C51 C50 H50A 109.0
C49 C50 H50A 109.0
C51 C50 H50B 109.0
C49 C50 H50B 109.0
H50A C50 H50B 107.8
C50 C51 H51A 109.5
C50 C51 H51B 109.5
H51A C51 H51B 109.5
C50 C51 H51C 109.5
H51A C51 H51C 109.5
H51B C51 H51C 109.5
C53 C52 N3 116.6(3)
C53 C52 H52A 108.2
N3 C52 H52A 108.2
C53 C52 H52B 108.2
N3 C52 H52B 108.2
H52A C52 H52B 107.3
C52 C53 C54 111.0(4)
C52 C53 H53A 109.4
C54 C53 H53A 109.4
C52 C53 H53B 109.4
C54 C53 H53B 109.4
H53A C53 H53B 108.0
C55 C54 C53 112.3(5)
C55 C54 H54A 109.1
C53 C54 H54A 109.1
C55 C54 H54B 109.1
C53 C54 H54B 109.1
H54A C54 H54B 107.9
C54 C55 H55A 109.5
C54 C55 H55B 109.5
H55A C55 H55B 109.5
C54 C55 H55C 109.5
H55A C55 H55C 109.5
H55B C55 H55C 109.5
C68 N4 C76 96.9(8)
C68 N4 C80 119.9(11)
C68 N4 C72 111.9(7)
C68 N4 C60 111.5(3)
C76 N4 C60 113.2(16)
C80 N4 C60 104(2)
C72 N4 C60 108.4(15)
C68 N4 C64 108.0(3)
C76 N4 C64 119.0(14)
C80 N4 C64 105(2)
C72 N4 C64 109.2(14)
C60 N4 C64 107.6(3)
C61 C60 N4 116.4(3)
C61 C60 H60A 108.2
N4 C60 H60A 108.2
C61 C60 H60B 108.2
N4 C60 H60B 108.2
H60A C60 H60B 107.3
C60 C61 C62 113.3(3)
C60 C61 H61A 108.9
C62 C61 H61A 108.9
C60 C61 H61B 108.9
C62 C61 H61B 108.9
H61A C61 H61B 107.7
C63 C62 C61 113.2(4)
C63 C62 H62A 108.9
C61 C62 H62A 108.9
C63 C62 H62B 108.9
C61 C62 H62B 108.9
H62A C62 H62B 107.8
C62 C63 H63A 109.5
C62 C63 H63B 109.5
H63A C63 H63B 109.5
C62 C63 H63C 109.5
H63A C63 H63C 109.5
H63B C63 H63C 109.5
C65 C64 N4 116.0(3)
C65 C64 H64A 108.3
N4 C64 H64A 108.3
C65 C64 H64B 108.3
N4 C64 H64B 108.3
H64A C64 H64B 107.4
C66 C65 C64 109.9(4)
C66 C65 H65A 109.7
C64 C65 H65A 109.7
C66 C65 H65B 109.7
C64 C65 H65B 109.7
H65A C65 H65B 108.2
C65 C66 C67 112.6(4)
C65 C66 H66A 109.1
C67 C66 H66A 109.1
C65 C66 H66B 109.1
C67 C66 H66B 109.1
H66A C66 H66B 107.8
C66 C67 H67A 109.5
C66 C67 H67B 109.5
H67A C67 H67B 109.5
C66 C67 H67C 109.5
H67A C67 H67C 109.5
H67B C67 H67C 109.5
N4 C68 C69 115.7(3)
N4 C68 H68A 108.4
C69 C68 H68A 108.4
N4 C68 H68B 108.4
C69 C68 H68B 108.4
H68A C68 H68B 107.4
C70 C69 C68 111.5(3)
C70 C69 H69A 109.3
C68 C69 H69A 109.3
C70 C69 H69B 109.3
C68 C69 H69B 109.3
H69A C69 H69B 108.0
C69 C70 C71 112.9(4)
C69 C70 H70A 109.0
C71 C70 H70A 109.0
C69 C70 H70B 109.0
C71 C70 H70B 109.0
H70A C70 H70B 107.8
C70 C71 H71A 109.5
C70 C71 H71B 109.5
H71A C71 H71B 109.5
C70 C71 H71C 109.5
H71A C71 H71C 109.5
H71B C71 H71C 109.5
C73 C72 N4 121.7(12)
C73 C72 H72A 106.9
N4 C72 H72A 106.9
C73 C72 H72B 106.9
N4 C72 H72B 106.9
H72A C72 H72B 106.7
C72 C73 C74 115.2(11)
C72 C73 H73A 108.5
C74 C73 H73A 108.5
C72 C73 H73B 108.5
C74 C73 H73B 108.5
H73A C73 H73B 107.5
C75 C74 C73 114.5(16)
C75 C74 H74A 108.6
C73 C74 H74A 108.6
C75 C74 H74B 108.6
C73 C74 H74B 108.6
H74A C74 H74B 107.6
C74 C75 H75A 109.5
C74 C75 H75B 109.5
H75A C75 H75B 109.5
C74 C75 H75C 109.5
H75A C75 H75C 109.5
H75B C75 H75C 109.5
C77 C76 N4 109.1(11)
C77 C76 H76A 109.9
N4 C76 H76A 109.9
C77 C76 H76B 109.9
N4 C76 H76B 109.9
H76A C76 H76B 108.3
C76 C77 C78 107.9(11)
C76 C77 H77A 110.1
C78 C77 H77A 110.1
C76 C77 H77B 110.1
C78 C77 H77B 110.1
H77A C77 H77B 108.4
C79 C78 C77 111.0(14)
C79 C78 H78A 109.4
C77 C78 H78A 109.4
C79 C78 H78B 109.4
C77 C78 H78B 109.4
H78A C78 H78B 108.0
C78 C79 H79A 109.5
C78 C79 H79B 109.5
H79A C79 H79B 109.5
C78 C79 H79C 109.5
H79A C79 H79C 109.5
H79B C79 H79C 109.5
C81 C80 N4 119.6(16)
C81 C80 H80A 107.4
N4 C80 H80A 107.4
C81 C80 H80B 107.5
N4 C80 H80B 107.4
H80A C80 H80B 106.9
C82 C81 C80 109.5(14)
C82 C81 H81A 109.8
C80 C81 H81A 109.8
C82 C81 H81B 109.8
C80 C81 H81B 109.8
H81A C81 H81B 108.2
C83 C82 C81 116(2)
C83 C82 H82A 108.4
C81 C82 H82A 108.4
C83 C82 H82B 108.4
C81 C82 H82B 108.4
H82A C82 H82B 107.4
C82 C83 H83A 109.5
C82 C83 H83B 109.5
H83A C83 H83B 109.5
C82 C83 H83C 109.5
H83A C83 H83C 109.5
H83B C83 H83C 109.5
O1 C90 C92 120.11(13)
O1 C90 C91 120.04(13)
C92 C90 C91 112.9(11)
C90 C91 H91A 109.5
C90 C91 H91B 109.5
H91A C91 H91B 109.5
C90 C91 H91C 109.5
H91A C91 H91C 109.5
H91B C91 H91C 109.5
C90 C92 H92A 109.5
C90 C92 H92B 109.5
H92A C92 H92B 109.5
C90 C92 H92C 109.5
H92A C92 H92C 109.5
H92B C92 H92C 109.5
O2 C95 C96 120.12(14)
O2 C95 C97 120.11(13)
C96 C95 C97 115.0(10)
C95 C96 H96A 109.5
C95 C96 H96B 109.5
H96A C96 H96B 109.5
C95 C96 H96C 109.5
H96A C96 H96C 109.5
H96B C96 H96C 109.5
C95 C97 H97A 109.5
C95 C97 H97B 109.5
H97A C97 H97B 109.5
C95 C97 H97C 109.5
H97A C97 H97C 109.5
H97B C97 H97C 109.5

loop_
_geom_bond_atom_site_label_1
_geom_bond_atom_site_label_2
_geom_bond_distance
B1 B2 1.716(6)
B1 B3 1.733(5)
B1 B12 2.007(6)
B1 B7 2.007(6)
B1 B5 2.016(5)
B1 B4 2.040(6)
B1 B6 2.071(6)
B1 H1 1.10000(13)
B2 B5 1.644(6)
B2 B4 1.647(6)
B2 B8 1.743(6)
B2 Cl2 1.794(4)
B3 B6 1.644(6)
B3 B12 1.652(6)
B3 B7 1.652(6)
B3 B9 1.738(6)
B3 Cl3 1.792(4)
B4 B11 1.758(6)
B4 B8 1.766(6)
B4 Cl4 1.807(4)
B4 B7 1.855(7)
B4 B12 1.855(7)
B5 B10 1.771(6)
B5 B8 1.789(6)
B5 Cl5 1.805(4)
B5 B6 1.865(6)
B6 B10 1.757(6)
B6 Cl6 1.768(4)
B6 B9 1.773(7)
B7 B9 1.762(7)
B7 B11 1.768(6)
B7 Cl7 1.792(5)
B12 B9 1.762(7)
B12 B11 1.768(6)
B12 H12 1.1000
B8 B11 1.775(6)
B8 B10 1.778(6)
B8 Cl8 1.797(4)
B9 B11 1.776(7)
B9 B10 1.778(7)
B9 Cl9 1.801(5)
B10 Cl10 1.791(4)
B10 B11 1.828(5)
B11 H11 1.10000(19)
B21 B22 1.691(6)
B21 B23 1.725(6)
B21 B26 1.958(6)
B21 B32 1.967(7)
B21 B25 1.967(7)
B21 B24 2.005(6)
B21 H21 1.14(3)
B22 B24 1.653(6)
B22 B32 1.669(6)
B22 B25 1.669(6)
B22 B28 1.717(6)
B22 Cl22 1.805(4)
B23 B27 1.630(7)
B23 B26 1.666(6)
B23 B29 1.748(6)
B23 Cl23 1.805(5)
B24 B28 1.776(6)
B24 B31 1.785(6)
B24 Cl24 1.809(4)
B24 B26 1.855(6)
B25 B30 1.808(6)
B25 B27 1.814(6)
B25 B28 1.836(6)
B25 H25 1.1000
B32 Cl32 1.775(8)
B32 B30 1.808(6)
B32 B27 1.814(6)
B32 B28 1.836(6)
B26 B29 1.768(5)
B26 Cl26 1.798(4)
B26 B31 1.802(6)
B27 B30 1.739(6)
B27 B29 1.758(6)
B27 Cl27 1.801(5)
B28 B31 1.780(6)
B28 B30 1.797(6)
B28 Cl28 1.806(4)
B29 B30 1.764(6)
B29 B31 1.788(6)
B29 Cl29 1.804(4)
B30 Cl30 1.807(4)
B30 B31 1.812(6)
B31 H31 1.21(3)
N1 C5 1.507(5)
N1 C1 1.509(4)
N1 C9 1.517(4)
N1 C13 1.523(4)
C1 C2 1.510(5)
C1 H1A 0.9700
C1 H1B 0.9700
C2 C3 1.497(5)
C2 H2A 0.9700
C2 H2B 0.9700
C3 C4 1.513(6)
C3 H3A 0.9700
C3 H3B 0.9700
C4 H4A 0.9600
C4 H4B 0.9600
C4 H4C 0.9600
C5 C6 1.511(5)
C5 H5A 0.9700
C5 H5B 0.9700
C6 C7 1.522(6)
C6 H6A 0.9700
C6 H6B 0.9700
C7 C8 1.497(7)
C7 H7A 0.9700
C7 H7B 0.9700
C8 H8A 0.9600
C8 H8B 0.9600
C8 H8C 0.9600
C9 C10 1.488(5)
C9 H9A 0.9700
C9 H9B 0.9700
C10 C11 1.516(5)
C10 H10A 0.9700
C10 H10B 0.9700
C11 C12 1.505(6)
C11 H11A 0.9700
C11 H11B 0.9700
C12 H12A 0.9600
C12 H12B 0.9600
C12 H12C 0.9600
C13 C14 1.512(5)
C13 H13A 0.9700
C13 H13B 0.9700
C14 C15 1.512(6)
C14 H14A 0.9700
C14 H14B 0.9700
C15 C16 1.491(7)
C15 H15A 0.9700
C15 H15B 0.9700
C16 H16A 0.9600
C16 H16B 0.9600
C16 H16C 0.9600
N2 C24 1.498(5)
N2 C32 1.509(5)
N2 C20 1.520(5)
N2 C28 1.521(5)
C20 C21 1.508(6)
C20 H20A 0.9700
C20 H20B 0.9700
C21 C22 1.504(6)
C21 H21A 0.9700
C21 H21B 0.9700
C22 C23 1.478(6)
C22 H22A 0.9700
C22 H22B 0.9700
C23 H23A 0.9600
C23 H23B 0.9600
C23 H23C 0.9600
C24 C25 1.495(6)
C24 H24A 0.9700
C24 H24B 0.9700
C25 C26 1.494(6)
C25 H25A 0.9700
C25 H25B 0.9700
C26 C27 1.431(7)
C26 H26A 0.9700
C26 H26B 0.9700
C27 H27A 0.9600
C27 H27B 0.9600
C27 H27C 0.9600
C28 C29 1.511(5)
C28 H28A 0.9700
C28 H28B 0.9700
C29 C30 1.515(5)
C29 H29A 0.9700
C29 H29B 0.9700
C30 C31 1.500(6)
C30 H30A 0.9700
C30 H30B 0.9700
C31 H31A 0.9600
C31 H31B 0.9600
C31 H31C 0.9600
C32 C33 1.498(5)
C32 H32A 0.9700
C32 H32B 0.9700
C33 C34 1.520(6)
C33 H33A 0.9700
C33 H33B 0.9700
C34 C35 1.490(6)
C34 H34A 0.9700
C34 H34B 0.9700
C35 H35A 0.9600
C35 H35B 0.9600
C35 H35C 0.9600
N3 C48 1.506(5)
N3 C52 1.513(5)
N3 C40 1.518(5)
N3 C44 1.524(5)
C40 C41 1.523(6)
C40 H40A 0.9700
C40 H40B 0.9700
C41 C42 1.522(6)
C41 H41A 0.9700
C41 H41B 0.9700
C42 C43 1.509(7)
C42 H42A 0.9700
C42 H42B 0.9700
C43 H43A 0.9600
C43 H43B 0.9600
C43 H43C 0.9600
C44 C45 1.502(6)
C44 H44A 0.9700
C44 H44B 0.9700
C45 C46 1.539(6)
C45 H45A 0.9700
C45 H45B 0.9700
C46 C47 1.487(7)
C46 H46A 0.9700
C46 H46B 0.9700
C47 H47A 0.9600
C47 H47B 0.9600
C47 H47C 0.9600
C48 C49 1.501(6)
C48 H48A 0.9700
C48 H48B 0.9700
C49 C50 1.529(6)
C49 H49A 0.9700
C49 H49B 0.9700
C50 C51 1.481(7)
C50 H50A 0.9700
C50 H50B 0.9700
C51 H51A 0.9600
C51 H51B 0.9600
C51 H51C 0.9600
C52 C53 1.482(6)
C52 H52A 0.9700
C52 H52B 0.9700
C53 C54 1.531(6)
C53 H53A 0.9700
C53 H53B 0.9700
C54 C55 1.486(7)
C54 H54A 0.9700
C54 H54B 0.9700
C55 H55A 0.9600
C55 H55B 0.9600
C55 H55C 0.9600
N4 C68 1.487(5)
N4 C76 1.511(2)
N4 C80 1.511(2)
N4 C72 1.512(2)
N4 C60 1.526(4)
N4 C64 1.526(4)
C60 C61 1.485(5)
C60 H60A 0.9700
C60 H60B 0.9700
C61 C62 1.512(5)
C61 H61A 0.9700
C61 H61B 0.9700
C62 C63 1.477(6)
C62 H62A 0.9700
C62 H62B 0.9700
C63 H63A 0.9600
C63 H63B 0.9600
C63 H63C 0.9600
C64 C65 1.522(5)
C64 H64A 0.9700
C64 H64B 0.9700
C65 C66 1.503(6)
C65 H65A 0.9700
C65 H65B 0.9700
C66 C67 1.514(6)
C66 H66A 0.9700
C66 H66B 0.9700
C67 H67A 0.9600
C67 H67B 0.9600
C67 H67C 0.9600
C68 C69 1.517(5)
C68 H68A 0.9700
C68 H68B 0.9700
C69 C70 1.481(6)
C69 H69A 0.9700
C69 H69B 0.9700
C70 C71 1.511(6)
C70 H70A 0.9700
C70 H70B 0.9700
C71 H71A 0.9600
C71 H71B 0.9600
C71 H71C 0.9600
C72 C73 1.505(5)
C72 H72A 0.9700
C72 H72B 0.9700
C73 C74 1.506(5)
C73 H73A 0.9700
C73 H73B 0.9700
C74 C75 1.488(5)
C74 H74A 0.9700
C74 H74B 0.9700
C75 H75A 0.9600
C75 H75B 0.9600
C75 H75C 0.9600
C76 C77 1.500(5)
C76 H76A 0.9700
C76 H76B 0.9700
C77 C78 1.503(5)
C77 H77A 0.9700
C77 H77B 0.9700
C78 C79 1.489(5)
C78 H78A 0.9700
C78 H78B 0.9700
C79 H79A 0.9600
C79 H79B 0.9600
C79 H79C 0.9600
C80 C81 1.504(5)
C80 H80A 0.9700
C80 H80B 0.9700
C81 C82 1.503(5)
C81 H81A 0.9700
C81 H81B 0.9700
C82 C83 1.490(5)
C82 H82A 0.9700
C82 H82B 0.9700
C83 H83A 0.9600
C83 H83B 0.9600
C83 H83C 0.9600
O1 C90 1.2597(10)
C90 C92 1.5399(10)
C90 C91 1.5401(10)
C91 H91A 0.9600
C91 H91B 0.9600
C91 H91C 0.9600
C92 H92A 0.9600
C92 H92B 0.9600
C92 H92C 0.9600
O2 C95 1.2595(10)
C95 C96 1.5400(11)
C95 C97 1.5400(10)
C96 H96A 0.9600
C96 H96B 0.9600
C96 H96C 0.9600
C97 H97A 0.9600
C97 H97B 0.9600
C97 H97C 0.9600
